data_4500113
loop_
_publ_author_name
'Zhang, Jinfang'
'Meng, Suci'
'Song, Yinglin'
'Zhou, Yimeng'
'Cao, Yuan'
'Li, Jianghua'
'Zhao, Huajian'
'Hu, Jingchun'
'Wu, Jinhua'
'Humphrey, Mark G.'
'Zhang, Chi'

_publ_section_title
;
 Syntheses, Structural, Theoretical, and Nonlinear Optical Studies of
 Non-Interpenetrating Three-Dimensional Nest-Shaped-Cluster
 [MoOS3Cu3]-Based Coordination Polymers
;
_journal_issue 1
_journal_name_full 'Crystal Growth &amp; Design'
_journal_page_first 100
_journal_paper_doi 10.1021/cg1009779
_journal_volume 11
_journal_year 2011
_chemical_formula_sum 'C57 H58 Cu6 Mo2 N14 O4 S6'
_chemical_formula_weight 1768.77
_chemical_name_systematic
; 
 ? 
;
_space_group_IT_number 15
_symmetry_cell_setting monoclinic
_symmetry_space_group_name_Hall '-C 2yc'
_symmetry_space_group_name_H-M 'C 1 2/c 1'
_atom_sites_solution_hydrogens geom
_atom_sites_solution_primary direct
_atom_sites_solution_secondary difmap
_audit_creation_method SHELXL-97
_cell_angle_alpha 90.00
_cell_angle_beta 97.03(3)
_cell_angle_gamma 90.00
_cell_formula_units_Z 4
_cell_length_a 27.550(5)
_cell_length_b 13.281(3)
_cell_length_c 20.356(4)
_cell_measurement_reflns_used 12719
_cell_measurement_temperature 193(2)
_cell_measurement_theta_max 25.3491
_cell_measurement_theta_min 3.0267
_cell_volume 7392(3)
_computing_cell_refinement 'CrystalClear (Rigaku Corp., 2000)'
_computing_data_collection 'CrystalClear (Rigaku Corp., 2000)'
_computing_data_reduction 'CrystalClear (Rigaku Corp., 2000)'
_computing_molecular_graphics 'SHELXL-97 (Sheldrick, 1997)'
_computing_publication_material 'SHELXL-97 (Sheldrick, 1997)'
_computing_structure_refinement 'SHELXL-97 (Sheldrick, 1997)'
_computing_structure_solution 'SHELXS-97 (Sheldrick, 1990)'
_diffrn_ambient_temperature 193(2)
_diffrn_detector_area_resol_mean 14.6306
_diffrn_measured_fraction_theta_full 0.953
_diffrn_measured_fraction_theta_max 0.953
_diffrn_measurement_device_type 'Rigaku Mercury'
_diffrn_measurement_method \w
_diffrn_radiation_monochromator graphite
_diffrn_radiation_source 'fine-focus sealed tube'
_diffrn_radiation_type MoK\a
_diffrn_radiation_wavelength 0.71073
_diffrn_reflns_av_R_equivalents 0.0617
_diffrn_reflns_av_sigmaI/netI 0.0482
_diffrn_reflns_limit_h_max 33
_diffrn_reflns_limit_h_min -33
_diffrn_reflns_limit_k_max 13
_diffrn_reflns_limit_k_min -15
_diffrn_reflns_limit_l_max 24
_diffrn_reflns_limit_l_min -24
_diffrn_reflns_number 33440
_diffrn_reflns_theta_full 25.35
_diffrn_reflns_theta_max 25.35
_diffrn_reflns_theta_min 3.07
_exptl_absorpt_coefficient_mu 2.239
_exptl_absorpt_correction_T_max 0.7908
_exptl_absorpt_correction_T_min 0.4532
_exptl_absorpt_correction_type multi-scan
_exptl_absorpt_process_details 'Jacobson, R. (1998) Private communication'
_exptl_crystal_colour orange
_exptl_crystal_density_diffrn 1.589
_exptl_crystal_density_method 'not measured'
_exptl_crystal_description block
_exptl_crystal_F_000 3535
_exptl_crystal_size_max 0.42
_exptl_crystal_size_mid 0.24
_exptl_crystal_size_min 0.11
_refine_diff_density_max 0.816
_refine_diff_density_min -0.646
_refine_diff_density_rms 0.105
_refine_ls_extinction_coef 0.00002(6)
_refine_ls_extinction_expression Fc^*^=kFc[1+0.001xFc^2^\l^3^/sin(2\q)]^-1/4^
_refine_ls_extinction_method SHELXL
_refine_ls_goodness_of_fit_ref 1.148
_refine_ls_hydrogen_treatment constr
_refine_ls_matrix_type full
_refine_ls_number_parameters 333
_refine_ls_number_reflns 6457
_refine_ls_number_restraints 0
_refine_ls_restrained_S_all 1.148
_refine_ls_R_factor_all 0.0807
_refine_ls_R_factor_gt 0.0653
_refine_ls_shift/su_max 0.000
_refine_ls_shift/su_mean 0.000
_refine_ls_structure_factor_coef Fsqd
_refine_ls_weighting_details 'calc w=1/[\s^2^(Fo^2^)+(0.0667P)^2^+18.4882P] where P=(Fo^2^+2Fc^2^)/3'
_refine_ls_weighting_scheme calc
_refine_ls_wR_factor_gt 0.1400
_refine_ls_wR_factor_ref 0.1488
_reflns_number_gt 5608
_reflns_number_total 6457
_reflns_threshold_expression >2sigma(I)
_cod_data_source_file cg1009779_si_004.cif
_cod_data_source_block z
_cod_depositor_comments
;
The following automatic conversions were performed:

'_exptl_absorpt_correction_type' value 'Multi-scan' changed to
'multi-scan' according to
/home/saulius/struct/CIF-dictionaries/cif_core.dic dictionary named
'cif_core.dic' version 2.4.1 from 2010-06-29.

Automatic conversion script
Id: cif_fix_values 1715 2011-07-08 13:25:40Z adriana 
;
_cod_original_sg_symbol_H-M C2/c
_cod_database_code 4500113

loop_
_symmetry_equiv_pos_as_xyz
'x, y, z'
'-x, y, -z+1/2'
'x+1/2, y+1/2, z'
'-x+1/2, y+1/2, -z+1/2'
'-x, -y, -z'
'x, -y, z-1/2'
'-x+1/2, -y+1/2, -z'
'x+1/2, -y+1/2, z-1/2'

loop_
_atom_site_label
_atom_site_type_symbol
_atom_site_fract_x
_atom_site_fract_y
_atom_site_fract_z
_atom_site_U_iso_or_equiv
_atom_site_adp_type
_atom_site_occupancy
_atom_site_symmetry_multiplicity
_atom_site_calc_flag
_atom_site_refinement_flags
Mo1 Mo -0.143128(19) 0.47141(4) -0.13890(2) 0.03558(18) Uani 1 1 d .
Cu1 Cu -0.21186(3) 0.42050(5) -0.23955(4) 0.0402(2) Uani 1 1 d .
Cu2 Cu -0.19035(3) 0.64940(6) -0.13076(4) 0.0397(2) Uani 1 1 d .
Cu3 Cu -0.08811(3) 0.54552(6) -0.22848(4) 0.0406(2) Uani 1 1 d .
S1 S -0.12939(6) 0.39564(12) -0.23390(8) 0.0439(4) Uani 1 1 d .
S2 S -0.10760(6) 0.62515(12) -0.13606(7) 0.0386(4) Uani 1 1 d .
S3 S -0.22498(6) 0.49139(12) -0.14053(7) 0.0405(4) Uani 1 1 d .
O1 O -0.11924(19) 0.4001(4) -0.0722(2) 0.0605(13) Uani 1 1 d .
N1 N -0.2327(2) 0.5286(4) -0.3171(3) 0.0459(13) Uani 1 1 d .
N5 N -0.1811(2) 0.7076(4) -0.0312(3) 0.0492(14) Uani 1 1 d .
N3 N -0.1148(2) 0.6354(4) -0.3081(2) 0.0489(14) Uani 1 1 d .
N4 N -0.2516(2) 0.3124(4) -0.2846(3) 0.0525(14) Uani 1 1 d .
C1 C -0.2739(2) 0.2536(4) -0.3171(3) 0.0315(12) Uani 1 1 d .
C3 C -0.1494(3) 0.7057(5) -0.3037(3) 0.0517(17) Uani 1 1 d .
C4 C -0.1710(3) 0.7610(6) -0.3577(4) 0.068(2) Uani 1 1 d .
C12 C -0.2656(3) 0.6006(5) -0.3118(4) 0.060(2) Uani 1 1 d .
C23 C -0.1381(3) 1.0344(7) 0.2746(4) 0.071(2) Uani 1 1 d .
C7 C -0.1535(3) 0.6565(6) 0.0172(3) 0.062(2) Uani 1 1 d .
C26 C -0.0856(4) 0.9192(8) 0.3697(5) 0.094(3) Uani 1 1 d .
C22 C -0.1247(3) 0.9378(7) 0.2582(4) 0.070(2) Uani 1 1 d .
C25 C -0.0976(4) 0.8798(7) 0.3069(5) 0.083(3) Uani 1 1 d .
C18 C -0.1401(4) 0.6993(8) 0.0797(4) 0.084(3) Uani 1 1 d .
C13 C -0.1336(4) 0.8284(9) 0.1680(7) 0.117(5) Uani 1 1 d .
C14 C -0.2206(3) 0.5058(6) -0.3771(4) 0.068(2) Uani 1 1 d .
C19 C -0.0992(3) 0.6186(7) -0.3676(3) 0.072(2) Uani 1 1 d .
C15 C -0.1963(3) 0.8009(6) -0.0199(4) 0.071(2) Uani 1 1 d .
C20 C -0.2429(4) 0.5507(7) -0.4355(4) 0.091(3) Uani 1 1 d .
C21 C -0.1441(4) 0.9060(9) 0.1817(8) 0.122(5) Uani 1 1 d .
C2 C -0.0200(10) 0.5240(18) -0.2434(14) 0.045(2) Uiso 0.50 1 d P
N2 N -0.0195(8) 0.5404(14) -0.2430(11) 0.045(2) Uiso 0.50 1 d P
N6 N -0.1040(7) 0.9974(15) 0.3941(9) 0.059(5) Uiso 0.40 1 d P
N6' N -0.0944(5) 1.0217(11) 0.3806(7) 0.068(4) Uiso 0.60 1 d P
C5 C -0.1616(6) 0.7561(11) -0.4130(7) 0.043(3) Uiso 0.50 1 d P
C5' C -0.1465(6) 0.7284(12) -0.4257(7) 0.048(4) Uiso 0.50 1 d P
C6 C -0.1188(4) 0.6732(8) -0.4240(5) 0.091(3) Uiso 1 1 d .
C8 C -0.1694(5) 0.7812(10) -0.4889(7) 0.046(3) Uiso 0.50 1 d P
C8' C -0.1912(7) 0.8179(13) -0.4662(9) 0.061(4) Uiso 0.50 1 d P
C9 C -0.1860(5) 0.8047(10) -0.5295(7) 0.047(3) Uiso 0.50 1 d P
C9' C -0.2083(5) 0.8434(10) -0.4958(7) 0.046(3) Uiso 0.50 1 d P
C10 C -0.2701(5) 0.6168(10) -0.4396(6) 0.044(3) Uiso 0.60 1 d P
C10' C -0.2866(6) 0.6377(11) -0.4173(11) 0.034(3) Uiso 0.40 1 d P
C11 C -0.2929(5) 0.6573(10) -0.3564(7) 0.040(3) Uiso 0.50 1 d P
C11' C -0.2835(5) 0.6441(10) -0.3818(10) 0.037(3) Uiso 0.50 1 d P
C16 C -0.1837(4) 0.8484(7) 0.0416(5) 0.082(3) Uiso 1 1 d .
C17 C -0.1509(4) 0.7799(11) 0.0932(6) 0.040(3) Uiso 0.60 1 d P
C17' C -0.1620(7) 0.8223(16) 0.0879(9) 0.047(4) Uiso 0.40 1 d P
C24 C -0.1266(6) 1.0598(11) 0.3465(8) 0.056(4) Uiso 0.60 1 d P
C24' C -0.1183(8) 1.0798(16) 0.3275(12) 0.056(6) Uiso 0.40 1 d P

loop_
_atom_site_aniso_label
_atom_site_aniso_U_11
_atom_site_aniso_U_22
_atom_site_aniso_U_33
_atom_site_aniso_U_23
_atom_site_aniso_U_13
_atom_site_aniso_U_12
Mo1 0.0369(3) 0.0379(3) 0.0309(3) 0.0098(2) -0.0003(2) -0.0018(2)
Cu1 0.0416(5) 0.0386(4) 0.0388(4) 0.0032(3) -0.0017(3) -0.0024(3)
Cu2 0.0402(4) 0.0432(4) 0.0354(4) 0.0029(3) 0.0031(3) -0.0002(3)
Cu3 0.0348(4) 0.0501(5) 0.0374(4) 0.0060(3) 0.0063(3) 0.0041(3)
S1 0.0417(9) 0.0407(9) 0.0486(9) -0.0031(7) 0.0033(7) 0.0046(7)
S2 0.0361(8) 0.0447(9) 0.0352(8) 0.0041(6) 0.0051(6) -0.0050(7)
S3 0.0373(8) 0.0476(9) 0.0367(8) 0.0024(7) 0.0053(7) -0.0072(7)
O1 0.069(3) 0.051(3) 0.058(3) 0.024(2) -0.008(3) -0.005(2)
N1 0.047(3) 0.042(3) 0.044(3) 0.007(2) -0.010(3) -0.004(3)
N5 0.055(3) 0.058(4) 0.037(3) -0.009(3) 0.013(3) -0.007(3)
N3 0.052(3) 0.067(4) 0.029(3) 0.013(2) 0.007(2) 0.001(3)
N4 0.047(3) 0.052(3) 0.058(4) 0.019(3) 0.006(3) 0.010(3)
C1 0.035(3) 0.021(3) 0.036(3) -0.002(2) -0.005(3) -0.005(2)
C3 0.052(4) 0.045(4) 0.055(4) 0.010(3) -0.006(3) 0.005(3)
C4 0.071(5) 0.064(5) 0.062(5) 0.030(4) -0.021(4) -0.020(4)
C12 0.049(4) 0.044(4) 0.081(5) 0.009(4) -0.020(4) 0.001(3)
C23 0.068(5) 0.071(5) 0.072(5) -0.007(4) 0.000(4) -0.005(4)
C7 0.082(6) 0.079(5) 0.022(3) 0.012(3) -0.003(3) -0.012(4)
C26 0.098(8) 0.085(7) 0.091(7) -0.016(5) -0.026(6) 0.026(6)
C22 0.050(5) 0.101(7) 0.056(5) -0.036(5) -0.003(4) -0.011(4)
C25 0.081(6) 0.067(5) 0.094(7) -0.033(5) -0.014(5) 0.018(5)
C18 0.103(8) 0.108(8) 0.039(4) 0.003(5) 0.005(4) -0.026(6)
C13 0.078(7) 0.077(7) 0.205(14) 0.065(8) 0.047(8) 0.016(6)
C14 0.101(7) 0.063(5) 0.038(4) 0.013(3) -0.002(4) -0.001(4)
C19 0.095(7) 0.092(6) 0.030(4) 0.017(4) 0.006(4) 0.007(5)
C15 0.075(6) 0.072(5) 0.065(5) -0.027(4) 0.007(4) 0.001(4)
C20 0.135(9) 0.070(6) 0.058(5) 0.029(4) -0.028(5) -0.026(6)
C21 0.065(7) 0.080(8) 0.232(16) 0.008(9) 0.068(8) 0.006(6)

loop_
_atom_type_symbol
_atom_type_description
_atom_type_scat_dispersion_real
_atom_type_scat_dispersion_imag
_atom_type_scat_source
C C 0.0033 0.0016 'International Tables Vol C Tables 4.2.6.8 and 6.1.1.4'
Cu Cu 0.3201 1.2651 'International Tables Vol C Tables 4.2.6.8 and 6.1.1.4'
Mo Mo -1.6832 0.6857 'International Tables Vol C Tables 4.2.6.8 and 6.1.1.4'
N N 0.0061 0.0033 'International Tables Vol C Tables 4.2.6.8 and 6.1.1.4'
O O 0.0106 0.0060 'International Tables Vol C Tables 4.2.6.8 and 6.1.1.4'
S S 0.1246 0.1234 'International Tables Vol C Tables 4.2.6.8 and 6.1.1.4'
H H 0.0000 0.0000 'International Tables Vol C Tables 4.2.6.8 and 6.1.1.4'

loop_
_geom_angle_atom_site_label_1
_geom_angle_atom_site_label_2
_geom_angle_atom_site_label_3
_geom_angle
_geom_angle_site_symmetry_1
_geom_angle_site_symmetry_3
O1 Mo1 S1 110.11(19) . .
O1 Mo1 S2 110.76(17) . .
S1 Mo1 S2 107.91(6) . .
O1 Mo1 S3 111.09(19) . .
S1 Mo1 S3 108.13(7) . .
S2 Mo1 S3 108.74(6) . .
O1 Mo1 Cu3 122.88(18) . .
S1 Mo1 Cu3 54.20(5) . .
S2 Mo1 Cu3 53.87(4) . .
S3 Mo1 Cu3 126.02(5) . .
O1 Mo1 Cu1 128.80(17) . .
S1 Mo1 Cu1 54.04(5) . .
S2 Mo1 Cu1 120.43(5) . .
S3 Mo1 Cu1 54.14(5) . .
Cu3 Mo1 Cu1 88.76(3) . .
O1 Mo1 Cu2 124.87(19) . .
S1 Mo1 Cu2 125.02(5) . .
S2 Mo1 Cu2 54.64(5) . .
S3 Mo1 Cu2 54.22(4) . .
Cu3 Mo1 Cu2 92.11(3) . .
Cu1 Mo1 Cu2 88.14(3) . .
N4 Cu1 N1 93.5(2) . .
N4 Cu1 S1 114.31(17) . .
N1 Cu1 S1 107.85(16) . .
N4 Cu1 S3 124.90(17) . .
N1 Cu1 S3 108.26(16) . .
S1 Cu1 S3 106.13(7) . .
N4 Cu1 Mo1 146.78(16) . .
N1 Cu1 Mo1 119.16(14) . .
S1 Cu1 Mo1 52.93(5) . .
S3 Cu1 Mo1 53.24(5) . .
C1 Cu2 N5 104.6(2) 4_454 .
C1 Cu2 S3 115.20(17) 4_454 .
N5 Cu2 S3 114.09(15) . .
C1 Cu2 S2 120.70(18) 4_454 .
N5 Cu2 S2 95.15(16) . .
S3 Cu2 S2 105.58(6) . .
C1 Cu2 Mo1 143.51(17) 4_454 .
N5 Cu2 Mo1 111.58(16) . .
S3 Cu2 Mo1 52.96(5) . .
S2 Cu2 Mo1 52.72(4) . .
N2 Cu3 C2 6.4(12) . .
N2 Cu3 N3 99.2(7) . .
C2 Cu3 N3 102.6(8) . .
N2 Cu3 S2 118.1(6) . .
C2 Cu3 S2 121.5(8) . .
N3 Cu3 S2 106.34(16) . .
N2 Cu3 S1 116.6(6) . .
C2 Cu3 S1 110.2(7) . .
N3 Cu3 S1 109.65(17) . .
S2 Cu3 S1 106.12(6) . .
N2 Cu3 Mo1 136.5(6) . .
C2 Cu3 Mo1 132.9(8) . .
N3 Cu3 Mo1 124.33(16) . .
S2 Cu3 Mo1 53.30(4) . .
S1 Cu3 Mo1 52.98(5) . .
Mo1 S1 Cu1 73.03(6) . .
Mo1 S1 Cu3 72.83(5) . .
Cu1 S1 Cu3 111.22(7) . .
Mo1 S2 Cu3 72.83(5) . .
Mo1 S2 Cu2 72.64(5) . .
Cu3 S2 Cu2 115.80(7) . .
Mo1 S3 Cu1 72.62(6) . .
Mo1 S3 Cu2 72.82(5) . .
Cu1 S3 Cu2 109.98(7) . .
C12 N1 C14 119.0(6) . .
C12 N1 Cu1 122.7(5) . .
C14 N1 Cu1 116.3(5) . .
C15 N5 C7 120.0(6) . .
C15 N5 Cu2 119.4(5) . .
C7 N5 Cu2 119.8(5) . .
C3 N3 C19 118.6(6) . .
C3 N3 Cu3 122.2(4) . .
C19 N3 Cu3 119.0(5) . .
C1 N4 Cu1 172.9(5) . .
N4 C1 Cu2 177.2(5) . 4_444
N3 C3 C4 123.3(7) . .
C5 C4 C3 126.9(11) . .
C5 C4 C5' 16.9(9) . .
C3 C4 C5' 110.0(9) . .
N1 C12 C11 133.0(10) . .
N1 C12 C11' 109.6(9) . .
C11 C12 C11' 23.6(6) . .
C24' C23 C22 122.3(12) . .
C24' C23 C24 20.8(11) . .
C22 C23 C24 114.4(9) . .
N5 C7 C18 121.4(8) . .
N6 C26 C25 127.1(12) . .
N6 C26 N6' 21.5(10) . .
C25 C26 N6' 119.1(10) . .
C23 C22 C25 118.3(7) . .
C23 C22 C21 113.7(9) . .
C25 C22 C21 128.0(8) . .
C26 C25 C22 119.6(8) . .
C17 C18 C7 123.0(11) . .
C17 C18 C17' 9.1(10) . .
C7 C18 C17' 114.0(9) . .
C21 C13 C17 122.1(14) . .
C21 C13 C17' 100.3(14) . .
C17 C13 C17' 21.8(7) . .
N1 C14 C20 122.9(9) . .
N3 C19 C6 120.9(8) . .
N5 C15 C16 121.4(8) . .
C10 C20 C14 126.9(11) . .
C10 C20 C10' 17.8(9) . .
C14 C20 C10' 110.2(10) . .
C13 C21 C22 114.3(15) . .
C2 C2 N2 10.7(19) 2_554 2_554
C2 C2 Cu3 170.6(18) 2_554 .
N2 C2 Cu3 160(3) 2_554 .
N2 N2 C2 10.7(19) 2_554 2_554
N2 N2 Cu3 174(3) 2_554 .
C2 N2 Cu3 170(2) 2_554 .
N6' N6 C26 93(3) . .
N6' N6 C24 57(3) . .
C26 N6 C24 112.6(16) . .
N6' N6 C24' 44(3) . .
C26 N6 C24' 105.7(15) . .
C24 N6 C24' 14.2(11) . .
N6 N6' C24 101(4) . .
N6 N6' C26 66(3) . .
C24 N6' C26 117.2(14) . .
N6 N6' C24' 122(4) . .
C24 N6' C24' 21.4(12) . .
C26 N6' C24' 118.6(13) . .
C5' C5 C4 130(3) . .
C5' C5 C8' 110(3) . .
C4 C5 C8' 119.2(15) . .
C5' C5 C8 75(2) . .
C4 C5 C8 154.5(15) . .
C8' C5 C8 35.4(7) . .
C5' C5 C6 16.4(18) . .
C4 C5 C6 114.0(11) . .
C8' C5 C6 126.6(13) . .
C8 C5 C6 91.3(11) . .
C5 C5' C6 154(3) . .
C5 C5' C8 81(2) . .
C6 C5' C8 124.7(16) . .
C5 C5' C4 32.8(18) . .
C6 C5' C4 121.1(13) . .
C8 C5' C4 114.2(13) . .
C5 C5' C8' 51(2) . .
C6 C5' C8' 155.4(15) . .
C8 C5' C8' 30.7(7) . .
C4 C5' C8' 83.5(10) . .
C5' C6 C19 126.0(13) . .
C5' C6 C5 9.8(11) . .
C19 C6 C5 116.3(9) . .
C8' C8 C9 89.5(19) . .
C8' C8 C9' 35.3(12) . .
C9 C8 C9' 54.2(12) . .
C8' C8 C5' 92.7(17) . .
C9 C8 C5' 171.6(17) . .
C9' C8 C5' 127.6(14) . .
C8' C8 C5 69.1(16) . .
C9 C8 C5 157.4(18) . .
C9' C8 C5 104.1(13) . .
C5' C8 C5 23.6(7) . .
C9' C8' C8 102(2) . .
C9' C8' C9 56.1(16) . .
C8 C8' C9 45.6(12) . .
C9' C8' C5 172(2) . .
C8 C8' C5 75.5(17) . .
C9 C8' C5 120.7(16) . .
C9' C8' C5' 157(2) . .
C8 C8' C5' 56.5(14) . .
C9 C8' C5' 101.8(13) . .
C5 C8' C5' 19.0(7) . .
C8 C9 C9' 81.6(16) . .
C8 C9 C8' 45.0(12) . .
C9' C9 C8' 36.6(10) . .
C8 C9 C10' 166.2(18) . 7_464
C9' C9 C10' 86.6(15) . 7_464
C8' C9 C10' 123.0(16) . 7_464
C8 C9 C10 141.9(16) . 7_464
C9' C9 C10 60.5(11) . 7_464
C8' C9 C10 97.1(12) . 7_464
C10' C9 C10 26.2(7) 7_464 7_464
C8' C9' C9 87(2) . .
C8' C9' C8 43.0(15) . .
C9 C9' C8 44.2(10) . .
C8' C9' C10 165(2) . 7_464
C9 C9' C10 78.8(13) . 7_464
C8 C9' C10 122.8(13) . 7_464
C8' C9' C10' 142(2) . 7_464
C9 C9' C10' 55.0(11) . 7_464
C8 C9' C10' 98.9(12) . 7_464
C10 C9' C10' 23.9(6) 7_464 7_464
C10' C10 C20 134(2) . .
C10' C10 C11' 24.3(16) . .
C20 C10 C11' 113.2(12) . .
C10' C10 C9' 102(2) . 7_464
C20 C10 C9' 121.8(12) . 7_464
C11' C10 C9' 124.6(14) . 7_464
C10' C10 C9 61.3(19) . 7_464
C20 C10 C9 160.7(12) . 7_464
C11' C10 C9 83.9(12) . 7_464
C9' C10 C9 40.7(7) 7_464 7_464
C11' C10' C10 131(3) . .
C11' C10' C11 15.1(16) . .
C10 C10' C11 146(3) . .
C11' C10' C9 132(2) . 7_464
C10 C10' C9 92(2) . 7_464
C11 C10' C9 119.0(14) . 7_464
C11' C10' C20 107(2) . .
C10 C10' C20 28.6(14) . .
C11 C10' C20 120.8(14) . .
C9 C10' C20 119.9(15) 7_464 .
C11' C10' C9' 165(2) . 7_464
C10 C10' C9' 54.4(19) . 7_464
C11 C10' C9' 156.8(14) . 7_464
C9 C10' C9' 38.3(8) 7_464 7_464
C20 C10' C9' 81.6(11) . 7_464
C11' C11 C10' 17.3(19) . .
C11' C11 C12 98(2) . .
C10' C11 C12 113.8(14) . .
C11 C11' C10' 148(3) . .
C11 C11' C10 172(3) . .
C10' C11' C10 24.7(17) . .
C11 C11' C12 58(2) . .
C10' C11' C12 149(2) . .
C10 C11' C12 128.1(12) . .
C17' C16 C15 131.6(14) . .
C17' C16 C17 18.7(11) . .
C15 C16 C17 112.9(9) . .
C17' C17 C18 155(3) . .
C17' C17 C16 33(2) . .
C18 C17 C16 121.2(11) . .
C17' C17 C13 84(2) . .
C18 C17 C13 121.5(11) . .
C16 C17 C13 117.3(10) . .
C17 C17' C16 128(3) . .
C17 C17' C13 74(2) . .
C16 C17' C13 157.8(19) . .
C17 C17' C18 16.4(18) . .
C16 C17' C18 111.6(14) . .
C13 C17' C18 90.6(12) . .
C24' C24 N6' 106(4) . .
C24' C24 N6 128(4) . .
N6' C24 N6 21.8(11) . .
C24' C24 C23 58(3) . .
N6' C24 C23 122.5(14) . .
N6 C24 C23 125.5(13) . .
C24 C24' C23 101(4) . .
C24 C24' N6' 52(3) . .
C23 C24' N6' 119.2(17) . .
C24 C24' N6 38(3) . .
C23 C24' N6 112.6(16) . .
N6' C24' N6 14.6(10) . .

loop_
_geom_bond_atom_site_label_1
_geom_bond_atom_site_label_2
_geom_bond_distance
_geom_bond_site_symmetry_2
Mo1 O1 1.719(4) .
Mo1 S1 2.2526(17) .
Mo1 S2 2.2620(16) .
Mo1 S3 2.2668(17) .
Mo1 Cu3 2.6957(11) .
Mo1 Cu1 2.7001(12) .
Mo1 Cu2 2.7132(10) .
Cu1 N4 1.962(7) .
Cu1 N1 2.159(5) .
Cu1 S1 2.2850(18) .
Cu1 S3 2.2930(17) .
Cu2 C1 1.938(6) 4_454
Cu2 N5 2.155(5) .
Cu2 S3 2.3038(18) .
Cu2 S2 2.3182(17) .
Cu3 N2 1.95(2) .
Cu3 C2 1.96(3) .
Cu3 N3 2.073(5) .
Cu3 S2 2.2788(17) .
Cu3 S1 2.2884(19) .
N1 C12 1.330(9) .
N1 C14 1.339(9) .
N5 C15 1.336(9) .
N5 C7 1.352(9) .
N3 C3 1.347(9) .
N3 C19 1.353(9) .
N4 C1 1.152(8) .
C1 Cu2 1.938(6) 4_444
C3 C4 1.392(9) .
C4 C5 1.187(16) .
C4 C5' 1.670(18) .
C12 C11 1.339(15) .
C12 C11' 1.562(19) .
C23 C24' 1.29(2) .
C23 C22 1.386(12) .
C23 C24 1.496(17) .
C7 C18 1.401(11) .
C26 N6 1.28(2) .
C26 C25 1.384(13) .
C26 N6' 1.406(17) .
C22 C25 1.396(13) .
C22 C21 1.640(17) .
C18 C17 1.154(15) .
C18 C17' 1.76(2) .
C13 C21 1.115(14) .
C13 C17 1.668(19) .
C13 C17' 1.72(2) .
C14 C20 1.404(11) .
C19 C6 1.408(12) .
C15 C16 1.406(12) .
C20 C10 1.150(15) .
C20 C10' 1.74(2) .
C2 C2 1.17(5) 2_554
C2 N2 1.176(14) 2_554
N2 N2 1.14(4) 2_554
N2 C2 1.176(14) 2_554
N6 N6' 0.52(2) .
N6 C24 1.36(2) .
N6 C24' 1.75(3) .
N6' C24 1.171(18) .
N6' C24' 1.42(3) .
C5 C5' 0.635(17) .
C5 C8' 1.51(2) .
C5 C8 1.57(2) .
C5 C6 1.650(18) .
C5' C6 1.056(17) .
C5' C8 1.53(2) .
C5' C8' 1.83(3) .
C8 C8' 0.938(18) .
C8 C9 0.948(16) .
C8 C9' 1.35(2) .
C8' C9' 0.793(18) .
C8' C9 1.33(2) .
C9 C9' 1.103(17) .
C9 C10' 1.46(2) 7_464
C9 C10 1.660(19) 7_464
C9' C10 1.474(19) 7_464
C9' C10' 1.78(3) 7_464
C10 C10' 0.735(16) .
C10 C11' 1.33(2) .
C10 C9' 1.474(19) 7_464
C10 C9 1.660(19) 7_464
C10' C11' 0.722(17) .
C10' C11 1.30(2) .
C10' C9 1.46(2) 7_464
C10' C9' 1.78(3) 7_464
C11 C11' 0.632(16) .
C16 C17' 1.11(2) .
C16 C17 1.587(16) .
C17 C17' 0.644(19) .
C24 C24' 0.54(2) .
